data_7029894
loop_
_publ_author_name
'Janes, Trevor'
'Rawson, Jeremy M.'
'Song, Datong'

_publ_section_title
;
 Syntheses and structures of Li, Fe, and Mo derivatives of
 N,N'-bis(2,6-diisopropylphenyl)-o-phenylenediamine.
;
_journal_issue 29
_journal_name_full 'Dalton transactions (Cambridge, England : 2003)'
_journal_page_first 10640
_journal_page_last 10648
_journal_paper_doi 10.1039/c3dt51063h
_journal_volume 42
_journal_year 2013
_chemical_formula_sum 'C33 H38 Fe N2 O3'
_chemical_formula_weight 566.50
_chemical_name_systematic
;
?
;
_space_group_IT_number 14
_symmetry_cell_setting monoclinic
_symmetry_space_group_name_Hall '-P 2ybc'
_symmetry_space_group_name_H-M 'P 1 21/c 1'
_atom_sites_solution_hydrogens geom
_atom_sites_solution_primary direct
_atom_sites_solution_secondary difmap
_audit_creation_method SHELXL-97
_cell_angle_alpha 90.00
_cell_angle_beta 106.838(2)
_cell_angle_gamma 90.00
_cell_formula_units_Z 4
_cell_length_a 16.3433(8)
_cell_length_b 11.3928(6)
_cell_length_c 16.7688(8)
_cell_measurement_reflns_used 60497
_cell_measurement_temperature 150(2)
_cell_measurement_theta_max 30.64
_cell_measurement_theta_min 2.35
_cell_volume 2988.4(3)
_computing_structure_refinement 'SHELXL-97 (Sheldrick, 2008)'
_computing_structure_solution 'SHELXS-97 (Sheldrick, 2008)'
_diffrn_ambient_temperature 150(2)
_diffrn_measured_fraction_theta_full 0.994
_diffrn_measured_fraction_theta_max 0.994
_diffrn_radiation_monochromator graphite
_diffrn_radiation_source 'fine-focus sealed tube'
_diffrn_radiation_type MoK\a
_diffrn_radiation_wavelength 0.71073
_diffrn_reflns_av_R_equivalents 0.1047
_diffrn_reflns_av_sigmaI/netI 0.0931
_diffrn_reflns_limit_h_max 23
_diffrn_reflns_limit_h_min -23
_diffrn_reflns_limit_k_max 14
_diffrn_reflns_limit_k_min -16
_diffrn_reflns_limit_l_max 23
_diffrn_reflns_limit_l_min -24
_diffrn_reflns_number 60497
_diffrn_reflns_theta_full 30.64
_diffrn_reflns_theta_max 30.64
_diffrn_reflns_theta_min 2.35
_exptl_absorpt_coefficient_mu 0.539
_exptl_absorpt_correction_type multi-scan
_exptl_absorpt_process_details SADABS
_exptl_crystal_colour purple
_exptl_crystal_density_diffrn 1.259
_exptl_crystal_density_method 'not measured'
_exptl_crystal_description plate
_exptl_crystal_F_000 1200
_exptl_crystal_size_max 0.28
_exptl_crystal_size_mid 0.15
_exptl_crystal_size_min 0.05
_refine_diff_density_max 0.862
_refine_diff_density_min -0.591
_refine_diff_density_rms 0.082
_refine_ls_extinction_method none
_refine_ls_goodness_of_fit_ref 1.005
_refine_ls_hydrogen_treatment constr
_refine_ls_matrix_type full
_refine_ls_number_parameters 352
_refine_ls_number_reflns 9186
_refine_ls_number_restraints 0
_refine_ls_restrained_S_all 1.005
_refine_ls_R_factor_all 0.1224
_refine_ls_R_factor_gt 0.0570
_refine_ls_shift/su_max 0.000
_refine_ls_shift/su_mean 0.000
_refine_ls_structure_factor_coef Fsqd
_refine_ls_weighting_details 'calc w=1/[\s^2^(Fo^2^)+(0.0546P)^2^+1.2138P] where P=(Fo^2^+2Fc^2^)/3'
_refine_ls_weighting_scheme calc
_refine_ls_wR_factor_gt 0.1111
_refine_ls_wR_factor_ref 0.1328
_reflns_number_gt 5508
_reflns_number_total 9186
_reflns_threshold_expression >2sigma(I)
_cod_data_source_file c3dt51063h.txt
_cod_data_source_block tj11_0m
_cod_original_sg_symbol_H-M P2(1)/c
_cod_database_code 7029894

loop_
_symmetry_equiv_pos_as_xyz
'x, y, z'
'-x, y+1/2, -z+1/2'
'-x, -y, -z'
'x, -y-1/2, z-1/2'

loop_
_atom_site_label
_atom_site_type_symbol
_atom_site_fract_x
_atom_site_fract_y
_atom_site_fract_z
_atom_site_U_iso_or_equiv
_atom_site_adp_type
_atom_site_occupancy
_atom_site_symmetry_multiplicity
_atom_site_calc_flag
_atom_site_refinement_flags
Fe1 Fe 0.163487(19) 0.09166(3) 0.02386(2) 0.01752(9) Uani 1 1 d .
O1 O 0.05574(12) 0.02791(17) -0.14275(11) 0.0364(5) Uani 1 1 d .
O2 O 0.02707(12) 0.20560(17) 0.07818(12) 0.0368(5) Uani 1 1 d .
O3 O 0.13384(13) -0.12101(17) 0.11206(14) 0.0433(5) Uani 1 1 d .
N1 N 0.21324(11) 0.23977(16) 0.01129(11) 0.0162(4) Uani 1 1 d .
N2 N 0.27447(11) 0.03834(16) 0.02353(11) 0.0179(4) Uani 1 1 d .
C1 C 0.3568(2) -0.0391(3) 0.27840(19) 0.0522(9) Uani 1 1 d .
H1A H 0.3672 0.0273 0.3172 0.078 Uiso 1 1 calc R
H1B H 0.3978 -0.1018 0.3015 0.078 Uiso 1 1 calc R
H1C H 0.2985 -0.0684 0.2700 0.078 Uiso 1 1 calc R
C2 C 0.36743(16) 0.0010(2) 0.19492(16) 0.0302(6) Uani 1 1 d .
H2A H 0.3240 0.0635 0.1722 0.036 Uiso 1 1 calc R
C3 C 0.4554(2) 0.0558(3) 0.2098(2) 0.0505(8) Uani 1 1 d .
H3A H 0.4627 0.0818 0.1566 0.076 Uiso 1 1 calc R
H3B H 0.4994 -0.0024 0.2352 0.076 Uiso 1 1 calc R
H3C H 0.4609 0.1232 0.2472 0.076 Uiso 1 1 calc R
C4 C 0.32491(18) -0.1534(3) -0.15266(17) 0.0376(7) Uani 1 1 d .
H4A H 0.3726 -0.1002 -0.1277 0.056 Uiso 1 1 calc R
H4B H 0.2992 -0.1322 -0.2112 0.056 Uiso 1 1 calc R
H4C H 0.3460 -0.2343 -0.1491 0.056 Uiso 1 1 calc R
C5 C 0.25763(15) -0.1430(2) -0.10559(15) 0.0252(5) Uani 1 1 d .
H5A H 0.2356 -0.0606 -0.1119 0.030 Uiso 1 1 calc R
C6 C 0.18243(18) -0.2250(3) -0.14326(18) 0.0388(7) Uani 1 1 d .
H6A H 0.1401 -0.2173 -0.1124 0.058 Uiso 1 1 calc R
H6B H 0.2029 -0.3063 -0.1397 0.058 Uiso 1 1 calc R
H6C H 0.1561 -0.2041 -0.2018 0.058 Uiso 1 1 calc R
C7 C 0.30924(13) -0.0774(2) 0.04639(14) 0.0189(5) Uani 1 1 d .
C8 C 0.29793(14) -0.1663(2) -0.01330(14) 0.0208(5) Uani 1 1 d .
C9 C 0.32766(16) -0.2787(2) 0.01378(16) 0.0265(5) Uani 1 1 d .
H9A H 0.3197 -0.3409 -0.0255 0.032 Uiso 1 1 calc R
C10 C 0.36844(16) -0.3007(2) 0.09672(17) 0.0291(6) Uani 1 1 d .
H10A H 0.3876 -0.3778 0.1142 0.035 Uiso 1 1 calc R
C11 C 0.38148(16) -0.2108(2) 0.15438(16) 0.0281(6) Uani 1 1 d .
H11A H 0.4109 -0.2267 0.2111 0.034 Uiso 1 1 calc R
C12 C 0.35228(14) -0.0974(2) 0.13105(14) 0.0216(5) Uani 1 1 d .
C13 C 0.2072(2) 0.3661(3) 0.24664(16) 0.0425(7) Uani 1 1 d .
H13A H 0.1471 0.3422 0.2307 0.064 Uiso 1 1 calc R
H13B H 0.2117 0.4495 0.2616 0.064 Uiso 1 1 calc R
H13C H 0.2395 0.3195 0.2945 0.064 Uiso 1 1 calc R
C14 C 0.24385(17) 0.3459(2) 0.17337(14) 0.0288(6) Uani 1 1 d .
H14A H 0.2414 0.2597 0.1617 0.035 Uiso 1 1 calc R
C15 C 0.33781(18) 0.3829(3) 0.19760(17) 0.0406(7) Uani 1 1 d .
H15A H 0.3608 0.3697 0.1505 0.061 Uiso 1 1 calc R
H15B H 0.3703 0.3363 0.2454 0.061 Uiso 1 1 calc R
H15C H 0.3425 0.4663 0.2124 0.061 Uiso 1 1 calc R
C16 C 0.01494(16) 0.3256(3) -0.17968(17) 0.0352(6) Uani 1 1 d .
H16A H -0.0048 0.2771 -0.1407 0.053 Uiso 1 1 calc R
H16B H 0.0059 0.2834 -0.2324 0.053 Uiso 1 1 calc R
H16C H -0.0173 0.3994 -0.1897 0.053 Uiso 1 1 calc R
C17 C 0.10991(15) 0.3521(2) -0.14268(14) 0.0219(5) Uani 1 1 d .
H17A H 0.1416 0.2759 -0.1353 0.026 Uiso 1 1 calc R
C18 C 0.14210(19) 0.4279(3) -0.20263(16) 0.0362(7) Uani 1 1 d .
H18A H 0.2031 0.4442 -0.1781 0.054 Uiso 1 1 calc R
H18B H 0.1103 0.5020 -0.2127 0.054 Uiso 1 1 calc R
H18C H 0.1335 0.3861 -0.2555 0.054 Uiso 1 1 calc R
C19 C 0.17712(13) 0.3547(2) 0.01523(14) 0.0174(5) Uani 1 1 d .
C20 C 0.19242(14) 0.4075(2) 0.09435(14) 0.0214(5) Uani 1 1 d .
C21 C 0.15961(17) 0.5190(2) 0.09717(16) 0.0287(6) Uani 1 1 d .
H21A H 0.1702 0.5573 0.1495 0.034 Uiso 1 1 calc R
C22 C 0.11207(17) 0.5760(2) 0.02642(17) 0.0312(6) Uani 1 1 d .
H22A H 0.0908 0.6527 0.0302 0.037 Uiso 1 1 calc R
C23 C 0.09554(16) 0.5209(2) -0.05012(16) 0.0271(5) Uani 1 1 d .
H23A H 0.0614 0.5597 -0.0985 0.033 Uiso 1 1 calc R
C24 C 0.12798(14) 0.4099(2) -0.05762(13) 0.0191(4) Uani 1 1 d .
C25 C 0.28946(14) 0.2350(2) -0.00526(13) 0.0174(5) Uani 1 1 d .
C26 C 0.33675(15) 0.3297(2) -0.02397(15) 0.0235(5) Uani 1 1 d .
H26A H 0.3147 0.4073 -0.0277 0.028 Uiso 1 1 calc R
C27 C 0.41433(16) 0.3087(2) -0.03671(17) 0.0309(6) Uani 1 1 d .
H27A H 0.4460 0.3724 -0.0493 0.037 Uiso 1 1 calc R
C28 C 0.44825(16) 0.1936(2) -0.03138(17) 0.0318(6) Uani 1 1 d .
H28A H 0.5019 0.1810 -0.0413 0.038 Uiso 1 1 calc R
C29 C 0.40468(14) 0.1003(2) -0.01216(15) 0.0254(5) Uani 1 1 d .
H29A H 0.4281 0.0235 -0.0081 0.030 Uiso 1 1 calc R
C30 C 0.32442(13) 0.1196(2) 0.00164(13) 0.0177(5) Uani 1 1 d .
C31 C 0.09623(15) 0.0509(2) -0.07759(17) 0.0269(6) Uani 1 1 d .
C32 C 0.08015(15) 0.1625(2) 0.05665(15) 0.0228(5) Uani 1 1 d .
C33 C 0.14595(15) -0.0391(2) 0.07805(16) 0.0272(5) Uani 1 1 d .

loop_
_atom_site_aniso_label
_atom_site_aniso_U_11
_atom_site_aniso_U_22
_atom_site_aniso_U_33
_atom_site_aniso_U_23
_atom_site_aniso_U_13
_atom_site_aniso_U_12
Fe1 0.01474(15) 0.01463(17) 0.02363(17) 0.00166(14) 0.00624(12) -0.00051(14)
O1 0.0362(10) 0.0404(12) 0.0253(10) -0.0092(9) -0.0027(8) 0.0013(9)
O2 0.0312(10) 0.0335(12) 0.0527(13) 0.0057(9) 0.0235(9) 0.0070(8)
O3 0.0451(12) 0.0284(11) 0.0652(14) 0.0165(10) 0.0300(11) -0.0004(9)
N1 0.0166(9) 0.0142(10) 0.0177(9) 0.0014(7) 0.0051(7) -0.0004(7)
N2 0.0157(9) 0.0135(10) 0.0245(10) 0.0027(8) 0.0055(7) 0.0007(7)
C1 0.064(2) 0.054(2) 0.0438(19) -0.0151(16) 0.0243(17) -0.0095(17)
C2 0.0244(13) 0.0292(15) 0.0310(14) -0.0013(11) -0.0015(11) 0.0045(11)
C3 0.0442(18) 0.057(2) 0.0448(19) -0.0051(16) 0.0048(14) -0.0179(16)
C4 0.0429(16) 0.0382(17) 0.0344(15) 0.0034(13) 0.0156(13) 0.0068(13)
C5 0.0283(13) 0.0210(13) 0.0261(13) 0.0019(10) 0.0074(10) 0.0038(10)
C6 0.0350(15) 0.0361(17) 0.0407(16) -0.0031(13) 0.0034(13) -0.0035(13)
C7 0.0148(10) 0.0145(12) 0.0287(12) 0.0059(9) 0.0083(9) 0.0025(8)
C8 0.0197(11) 0.0176(12) 0.0272(12) 0.0042(10) 0.0100(9) -0.0003(9)
C9 0.0292(13) 0.0157(13) 0.0363(14) 0.0007(10) 0.0119(11) 0.0006(10)
C10 0.0311(13) 0.0167(13) 0.0423(15) 0.0130(11) 0.0151(12) 0.0051(10)
C11 0.0262(13) 0.0309(15) 0.0273(13) 0.0113(11) 0.0079(10) 0.0071(11)
C12 0.0168(10) 0.0208(12) 0.0273(12) 0.0038(10) 0.0066(9) 0.0030(10)
C13 0.060(2) 0.0454(18) 0.0234(14) 0.0011(13) 0.0148(13) -0.0168(15)
C14 0.0439(15) 0.0232(14) 0.0172(12) -0.0020(10) 0.0055(11) -0.0056(12)
C15 0.0377(16) 0.052(2) 0.0268(14) 0.0039(13) 0.0005(12) 0.0008(13)
C16 0.0292(14) 0.0394(17) 0.0323(15) -0.0060(12) 0.0015(11) -0.0012(12)
C17 0.0248(12) 0.0208(13) 0.0181(11) 0.0029(9) 0.0033(9) 0.0024(10)
C18 0.0482(17) 0.0378(17) 0.0231(13) 0.0033(12) 0.0112(12) -0.0039(13)
C19 0.0190(11) 0.0115(11) 0.0226(11) -0.0006(9) 0.0073(9) -0.0012(8)
C20 0.0255(11) 0.0183(12) 0.0215(11) 0.0001(10) 0.0084(9) -0.0038(10)
C21 0.0378(15) 0.0222(14) 0.0286(13) -0.0074(11) 0.0135(11) -0.0009(11)
C22 0.0350(14) 0.0186(14) 0.0412(15) -0.0037(12) 0.0129(12) 0.0064(11)
C23 0.0287(13) 0.0196(13) 0.0310(13) 0.0061(11) 0.0056(11) 0.0069(10)
C24 0.0201(10) 0.0176(12) 0.0200(11) 0.0018(10) 0.0065(8) -0.0004(10)
C25 0.0171(10) 0.0171(12) 0.0173(11) 0.0022(9) 0.0036(8) -0.0006(9)
C26 0.0234(11) 0.0183(12) 0.0293(12) 0.0072(11) 0.0083(9) -0.0017(10)
C27 0.0235(13) 0.0281(15) 0.0435(16) 0.0116(12) 0.0135(11) -0.0047(11)
C28 0.0192(12) 0.0344(16) 0.0455(16) 0.0108(13) 0.0155(11) 0.0020(11)
C29 0.0188(11) 0.0235(13) 0.0356(13) 0.0073(11) 0.0109(10) 0.0047(10)
C30 0.0153(10) 0.0191(12) 0.0183(11) 0.0036(9) 0.0043(8) 0.0001(8)
C31 0.0231(12) 0.0247(14) 0.0352(15) 0.0019(11) 0.0120(11) -0.0006(10)
C32 0.0210(12) 0.0191(13) 0.0289(13) 0.0043(10) 0.0082(10) -0.0006(10)
C33 0.0229(12) 0.0246(14) 0.0353(14) 0.0026(11) 0.0105(11) -0.0004(10)

loop_
_atom_type_symbol
_atom_type_description
_atom_type_scat_dispersion_real
_atom_type_scat_dispersion_imag
_atom_type_scat_source
C C 0.0033 0.0016 'International Tables Vol C Tables 4.2.6.8 and 6.1.1.4'
H H 0.0000 0.0000 'International Tables Vol C Tables 4.2.6.8 and 6.1.1.4'
N N 0.0061 0.0033 'International Tables Vol C Tables 4.2.6.8 and 6.1.1.4'
O O 0.0106 0.0060 'International Tables Vol C Tables 4.2.6.8 and 6.1.1.4'
Fe Fe 0.3463 0.8444 'International Tables Vol C Tables 4.2.6.8 and 6.1.1.4'

loop_
_geom_angle_atom_site_label_1
_geom_angle_atom_site_label_2
_geom_angle_atom_site_label_3
_geom_angle
C31 Fe1 C32 95.48(11)
C31 Fe1 C33 96.90(11)
C32 Fe1 C33 88.41(11)
C31 Fe1 N1 106.64(10)
C32 Fe1 N1 91.22(9)
C33 Fe1 N1 156.37(10)
C31 Fe1 N2 103.62(10)
C32 Fe1 N2 160.76(9)
C33 Fe1 N2 91.61(9)
N1 Fe1 N2 81.15(8)
C30 N2 C7 118.37(18)
C30 N2 Fe1 115.47(15)
C7 N2 Fe1 126.14(14)
C25 N1 C19 117.26(18)
C25 N1 Fe1 115.69(15)
C19 N1 Fe1 127.03(14)
C3 C2 C12 111.8(2)
C3 C2 C1 109.0(2)
C12 C2 C1 112.7(2)
C8 C5 C6 112.0(2)
C8 C5 C4 110.3(2)
C6 C5 C4 110.6(2)
C8 C7 C12 121.9(2)
C8 C7 N2 120.8(2)
C12 C7 N2 117.3(2)
C9 C8 C7 118.0(2)
C9 C8 C5 119.9(2)
C7 C8 C5 122.1(2)
C10 C9 C8 120.9(2)
C9 C10 C11 120.2(2)
C10 C11 C12 121.3(2)
C11 C12 C7 117.6(2)
C11 C12 C2 120.9(2)
C7 C12 C2 121.5(2)
C20 C14 C15 111.3(2)
C20 C14 C13 112.6(2)
C15 C14 C13 109.9(2)
C24 C17 C16 111.4(2)
C24 C17 C18 111.2(2)
C16 C17 C18 110.3(2)
C24 C19 C20 121.9(2)
C24 C19 N1 120.34(19)
C20 C19 N1 117.74(19)
C21 C20 C19 117.3(2)
C21 C20 C14 121.0(2)
C19 C20 C14 121.7(2)
C22 C21 C20 122.0(2)
C21 C22 C23 119.7(2)
C22 C23 C24 121.3(2)
C23 C24 C19 117.8(2)
C23 C24 C17 120.2(2)
C19 C24 C17 122.0(2)
N1 C25 C26 127.6(2)
N1 C25 C30 113.05(19)
C26 C25 C30 119.3(2)
C27 C26 C25 119.6(2)
C26 C27 C28 121.0(2)
C29 C28 C27 120.9(2)
C28 C29 C30 119.3(2)
N2 C30 C29 126.8(2)
N2 C30 C25 113.21(19)
C29 C30 C25 120.0(2)
O1 C31 Fe1 177.4(2)
O2 C32 Fe1 178.7(2)
O3 C33 Fe1 179.1(2)

loop_
_geom_bond_atom_site_label_1
_geom_bond_atom_site_label_2
_geom_bond_distance
Fe1 C31 1.798(3)
Fe1 C32 1.801(2)
Fe1 C33 1.811(3)
Fe1 N1 1.9111(18)
Fe1 N2 1.9144(18)
O1 C31 1.132(3)
O2 C32 1.142(3)
O3 C33 1.140(3)
N1 C25 1.353(3)
N1 C19 1.445(3)
N2 C30 1.354(3)
N2 C7 1.443(3)
C1 C2 1.529(4)
C2 C3 1.520(4)
C2 C12 1.521(3)
C4 C5 1.533(3)
C5 C8 1.519(3)
C5 C6 1.527(4)
C7 C8 1.398(3)
C7 C12 1.408(3)
C8 C9 1.398(3)
C9 C10 1.380(3)
C10 C11 1.382(4)
C11 C12 1.394(3)
C13 C14 1.532(4)
C14 C20 1.520(3)
C14 C15 1.529(4)
C16 C17 1.525(3)
C17 C24 1.520(3)
C17 C18 1.529(3)
C19 C24 1.402(3)
C19 C20 1.411(3)
C20 C21 1.385(3)
C21 C22 1.378(4)
C22 C23 1.383(4)
C23 C24 1.391(3)
C25 C26 1.414(3)
C25 C30 1.425(3)
C26 C27 1.366(3)
C27 C28 1.417(4)
C28 C29 1.369(3)
C29 C30 1.414(3)
